data_7018106
loop_
_publ_author_name
'Aschenbach, Lara K.'
'Knight, Fergus R.'
'Randall, Rebecca A. M.'
'Cordes, David B.'
'Baggott, Alex'
'B\"uhl, Michael'
'Slawin, Alexandra M. Z.'
'Woollins, J. Derek'

_publ_section_title
;
 Onset of three-centre, four-electron bonding in peri-substituted
 acenaphthenes: A structural and computational investigation.
;
_journal_issue 11
_journal_name_full 'Dalton transactions (Cambridge, England : 2003)'
_journal_page_first 3141
_journal_page_last 3153
_journal_paper_doi 10.1039/c1dt11697e
_journal_volume 41
_journal_year 2012
_chemical_formula_moiety 'C24 H18 Se S'
_chemical_formula_sum 'C24 H18 S Se'
_chemical_formula_weight 417.43
_space_group_IT_number 14
_symmetry_cell_setting monoclinic
_symmetry_Int_Tables_number 14
_symmetry_space_group_name_Hall '-P 2yn'
_symmetry_space_group_name_H-M 'P 1 21/n 1'
_atom_sites_solution_hydrogens geom
_atom_sites_solution_primary direct
_atom_sites_solution_secondary difmap
_cell_angle_alpha 90.0000
_cell_angle_beta 97.126(14)
_cell_angle_gamma 90.0000
_cell_formula_units_Z 4
_cell_length_a 5.606(4)
_cell_length_b 16.173(9)
_cell_length_c 20.919(13)
_cell_measurement_reflns_used 6334
_cell_measurement_temperature 125
_cell_measurement_theta_max 29.13
_cell_measurement_theta_min 1.26
_cell_volume 1882(2)
_computing_cell_refinement 'CrystalClear-SM Expert 2.0 r5'
_computing_data_collection 'CrystalClear-SM Expert 2.0 r5 (Rigaku, 2010)'
_computing_data_reduction 'CrystalClear-SM Expert 2.0 r5'
_computing_molecular_graphics 'CrystalStructure 4.0'
_computing_publication_material 'CrystalStructure 4.0 (Rigaku, 2010)'
_computing_structure_refinement 'SHELXL97 (Sheldrick, 1997)'
_computing_structure_solution SIR97
_diffrn_ambient_temperature 125
_diffrn_detector_area_resol_mean 28.944
_diffrn_measured_fraction_theta_full 0.998
_diffrn_measured_fraction_theta_max 0.872
_diffrn_measurement_device_type 'Rigaku Saturn724 CCD'
_diffrn_measurement_method \w
_diffrn_radiation_type 'Mo K\a'
_diffrn_radiation_wavelength 0.71075
_diffrn_reflns_av_R_equivalents 0.1434
_diffrn_reflns_limit_h_max 7
_diffrn_reflns_limit_h_min -7
_diffrn_reflns_limit_k_max 21
_diffrn_reflns_limit_k_min -21
_diffrn_reflns_limit_l_max 25
_diffrn_reflns_limit_l_min -23
_diffrn_reflns_number 16483
_diffrn_reflns_theta_full 25.00
_diffrn_reflns_theta_max 29.02
_diffrn_standards_number 0
_exptl_absorpt_coefficient_mu 2.111
_exptl_absorpt_correction_T_max 0.959
_exptl_absorpt_correction_T_min 0.484
_exptl_absorpt_correction_type multi-scan
_exptl_absorpt_process_details 'Jacobson, R. (1998) Private communication'
_exptl_crystal_colour colorless
_exptl_crystal_density_diffrn 1.473
_exptl_crystal_density_method 'not measured'
_exptl_crystal_description platelet
_exptl_crystal_F_000 848.00
_exptl_crystal_size_max 0.24
_exptl_crystal_size_mid 0.03
_exptl_crystal_size_min 0.02
_refine_diff_density_max 0.730
_refine_diff_density_min -1.160
_refine_ls_extinction_method none
_refine_ls_goodness_of_fit_ref 1.218
_refine_ls_hydrogen_treatment constr
_refine_ls_number_parameters 235
_refine_ls_number_reflns 4381
_refine_ls_number_restraints 0
_refine_ls_R_factor_gt 0.1324
_refine_ls_shift/su_max 0.004
_refine_ls_structure_factor_coef Fsqd
_refine_ls_weighting_details 'w = 1/[\s^2^(Fo^2^)+(0.1022P)^2^+17.4449P] where P=(Fo^2^+2Fc^2^)/3'
_refine_ls_weighting_scheme calc
_refine_ls_wR_factor_ref 0.3364
_reflns_number_gt 2918
_reflns_number_total 4528
_reflns_threshold_expression F^2^>2.0\s(F^2^)
_cod_data_source_file c1dt11697e.txt
_cod_data_source_block LA12-4off
_cod_original_cell_volume 1881.8(19)
_cod_original_formula_sum 'C24 H18 Se S'
_cod_database_code 7018106

loop_
_symmetry_equiv_pos_site_id
_symmetry_equiv_pos_as_xyz
1 +X,+Y,+Z
2 1/2-X,1/2+Y,1/2-Z
3 -X,-Y,-Z
4 1/2+X,1/2-Y,1/2+Z

loop_
_atom_site_label
_atom_site_type_symbol
_atom_site_fract_x
_atom_site_fract_y
_atom_site_fract_z
_atom_site_U_iso_or_equiv
_atom_site_adp_type
_atom_site_occupancy
_atom_site_symmetry_multiplicity
_atom_site_calc_flag
_atom_site_refinement_flags
Se(1) Se 0.5237(2) 0.30956(7) 0.69153(6) 0.0364(4) Uani 1.00 4 d .
S(1) S 0.6408(5) 0.29637(15) 0.55024(13) 0.0300(6) Uani 1.00 4 d .
C(1) C 0.7395(18) 0.4039(6) 0.6885(5) 0.030(2) Uani 1.00 4 d .
C(2) C 0.7585(17) 0.4615(6) 0.7384(5) 0.029(2) Uani 1.00 4 d .
C(3) C 0.924(2) 0.5286(6) 0.7418(6) 0.035(3) Uani 1.00 4 d .
C(4) C 1.0677(17) 0.5372(6) 0.6950(5) 0.029(2) Uani 1.00 4 d .
C(5) C 1.0514(19) 0.4810(6) 0.6436(6) 0.032(2) Uani 1.00 4 d .
C(6) C 1.2179(19) 0.4973(6) 0.5990(5) 0.033(2) Uani 1.00 4 d .
C(7) C 1.214(2) 0.4495(7) 0.5450(6) 0.038(3) Uani 1.00 4 d .
C(8) C 1.0414(19) 0.3861(6) 0.5352(5) 0.033(2) Uani 1.00 4 d .
C(9) C 0.878(2) 0.3683(6) 0.5762(5) 0.033(2) Uani 1.00 4 d .
C(10) C 0.8776(18) 0.4142(6) 0.6358(5) 0.032(2) Uani 1.00 4 d .
C(11) C 1.267(2) 0.5990(6) 0.6871(6) 0.039(3) Uani 1.00 4 d .
C(12) C 1.361(2) 0.5740(7) 0.6223(6) 0.036(3) Uani 1.00 4 d .
C(13) C 0.5171(19) 0.3075(6) 0.7831(5) 0.030(2) Uani 1.00 4 d .
C(14) C 0.700(2) 0.2695(6) 0.8238(6) 0.035(3) Uani 1.00 4 d .
C(15) C 0.690(2) 0.2665(7) 0.8891(6) 0.042(3) Uani 1.00 4 d .
C(16) C 0.491(3) 0.2987(7) 0.9155(7) 0.049(3) Uani 1.00 4 d .
C(17) C 0.307(2) 0.3340(7) 0.8751(6) 0.041(3) Uani 1.00 4 d .
C(18) C 0.3156(20) 0.3394(7) 0.8099(6) 0.036(3) Uani 1.00 4 d .
C(19) C 0.761(2) 0.1959(7) 0.5718(5) 0.034(2) Uani 1.00 4 d .
C(20) C 0.984(2) 0.1833(7) 0.6066(7) 0.049(3) Uani 1.00 4 d .
C(21) C 1.054(3) 0.0996(9) 0.6215(7) 0.061(4) Uani 1.00 4 d .
C(22) C 0.904(3) 0.0340(8) 0.6039(7) 0.063(4) Uani 1.00 4 d .
C(23) C 0.682(3) 0.0495(8) 0.5688(8) 0.068(5) Uani 1.00 4 d .
C(24) C 0.613(3) 0.1290(7) 0.5544(6) 0.048(3) Uani 1.00 4 d .
H(2) H 0.6576 0.4557 0.7714 0.035 Uiso 1.00 4 calc R
H(3) H 0.9323 0.5670 0.7764 0.042 Uiso 1.00 4 calc R
H(7) H 1.3244 0.4589 0.5148 0.046 Uiso 1.00 4 calc R
H(8) H 1.0389 0.3535 0.4974 0.039 Uiso 1.00 4 calc R
H(11A) H 1.3966 0.5953 0.7235 0.047 Uiso 1.00 4 calc R
H(11B) H 1.2029 0.6562 0.6846 0.047 Uiso 1.00 4 calc R
H(12A) H 1.3336 0.6192 0.5903 0.044 Uiso 1.00 4 calc R
H(12B) H 1.5353 0.5615 0.6295 0.044 Uiso 1.00 4 calc R
H(14) H 0.8325 0.2454 0.8064 0.042 Uiso 1.00 4 calc R
H(15) H 0.8192 0.2425 0.9166 0.051 Uiso 1.00 4 calc R
H(16) H 0.4835 0.2960 0.9606 0.059 Uiso 1.00 4 calc R
H(17) H 0.1714 0.3553 0.8927 0.050 Uiso 1.00 4 calc R
H(18) H 0.1870 0.3644 0.7829 0.043 Uiso 1.00 4 calc R
H(20) H 1.0870 0.2283 0.6202 0.059 Uiso 1.00 4 calc R
H(21) H 1.2089 0.0891 0.6441 0.073 Uiso 1.00 4 calc R
H(22) H 0.9516 -0.0210 0.6155 0.075 Uiso 1.00 4 calc R
H(23) H 0.5777 0.0050 0.5549 0.082 Uiso 1.00 4 calc R
H(24) H 0.4587 0.1387 0.5316 0.057 Uiso 1.00 4 calc R

loop_
_atom_site_aniso_label
_atom_site_aniso_U_11
_atom_site_aniso_U_22
_atom_site_aniso_U_33
_atom_site_aniso_U_12
_atom_site_aniso_U_13
_atom_site_aniso_U_23
Se(1) 0.0394(7) 0.0357(6) 0.0332(7) -0.0067(5) 0.0014(5) 0.0006(5)
S(1) 0.0336(13) 0.0267(12) 0.0278(14) 0.0016(11) -0.0039(11) -0.0020(10)
C(1) 0.028(5) 0.034(5) 0.028(6) -0.006(4) 0.000(4) 0.009(4)
C(2) 0.023(5) 0.023(4) 0.038(6) -0.008(4) -0.006(4) 0.004(4)
C(3) 0.044(6) 0.026(5) 0.033(6) 0.009(5) -0.002(5) -0.001(4)
C(4) 0.022(5) 0.025(5) 0.037(6) 0.003(4) -0.003(4) -0.003(4)
C(5) 0.037(6) 0.022(5) 0.034(6) 0.000(4) -0.006(5) 0.007(4)
C(6) 0.030(5) 0.035(5) 0.031(6) 0.007(5) -0.007(5) 0.017(5)
C(7) 0.040(6) 0.038(6) 0.037(7) 0.005(5) 0.010(5) 0.001(5)
C(8) 0.041(6) 0.027(5) 0.031(6) 0.008(5) 0.010(5) -0.001(4)
C(9) 0.044(6) 0.027(5) 0.026(6) 0.007(5) 0.005(5) -0.005(4)
C(10) 0.029(5) 0.034(5) 0.032(6) 0.006(5) -0.004(4) 0.011(5)
C(11) 0.044(6) 0.025(5) 0.048(8) 0.005(5) 0.004(6) 0.003(5)
C(12) 0.042(6) 0.031(5) 0.035(7) -0.002(5) 0.001(5) 0.009(5)
C(13) 0.038(6) 0.025(5) 0.027(5) -0.006(4) 0.004(4) 0.005(4)
C(14) 0.040(6) 0.029(5) 0.039(7) -0.002(5) 0.011(5) 0.007(5)
C(15) 0.043(7) 0.042(6) 0.041(8) 0.003(5) -0.001(6) 0.004(5)
C(16) 0.066(9) 0.044(7) 0.037(7) -0.006(6) 0.009(6) 0.002(5)
C(17) 0.047(7) 0.035(6) 0.045(8) -0.001(5) 0.018(6) -0.006(5)
C(18) 0.033(6) 0.035(5) 0.041(7) -0.007(5) 0.006(5) 0.003(5)
C(19) 0.041(6) 0.036(6) 0.025(6) 0.010(5) -0.001(5) 0.003(4)
C(20) 0.040(7) 0.042(6) 0.058(9) 0.002(6) -0.020(6) 0.018(6)
C(21) 0.068(9) 0.072(10) 0.043(8) 0.034(8) 0.012(7) 0.026(7)
C(22) 0.099(12) 0.037(7) 0.053(9) 0.012(8) 0.014(9) -0.001(6)
C(23) 0.100(12) 0.039(7) 0.057(10) 0.004(8) -0.022(9) -0.008(6)
C(24) 0.066(9) 0.037(6) 0.037(7) -0.004(6) -0.002(6) 0.000(5)

loop_
_atom_type_symbol
_atom_type_description
_atom_type_scat_dispersion_real
_atom_type_scat_dispersion_imag
_atom_type_scat_source
C C 0.003 0.002
;
International Tables for Crystallography
(1992, Vol. C, Tables 4.2.6.8 and 6.1.1.4)
;
H H 0.000 0.000
;
International Tables for Crystallography
(1992, Vol. C, Table 6.1.1.4)
;
Se Se -0.093 2.226
;
International Tables for Crystallography
(1992, Vol. C, Tables 4.2.6.8 and 6.1.1.4)
;
S S 0.125 0.123
;
International Tables for Crystallography
(1992, Vol. C, Tables 4.2.6.8 and 6.1.1.4)
;

loop_
_geom_angle_atom_site_label_1
_geom_angle_atom_site_label_2
_geom_angle_atom_site_label_3
_geom_angle
_geom_angle_publ_flag
C(1) Se(1) C(13) 97.7(4) yes
C(9) S(1) C(19) 105.6(5) yes
Se(1) C(1) C(2) 119.2(8) yes
Se(1) C(1) C(10) 120.7(7) yes
C(2) C(1) C(10) 120.0(9) yes
C(1) C(2) C(3) 122.4(10) yes
C(2) C(3) C(4) 119.1(10) yes
C(3) C(4) C(5) 120.1(9) yes
C(3) C(4) C(11) 131.2(10) yes
C(5) C(4) C(11) 108.7(10) yes
C(4) C(5) C(6) 113.4(9) yes
C(4) C(5) C(10) 123.2(10) yes
C(6) C(5) C(10) 123.4(10) yes
C(5) C(6) C(7) 119.5(10) yes
C(5) C(6) C(12) 107.7(9) yes
C(7) C(6) C(12) 132.7(11) yes
C(6) C(7) C(8) 118.2(11) yes
C(7) C(8) C(9) 124.6(10) yes
S(1) C(9) C(8) 118.5(8) yes
S(1) C(9) C(10) 120.7(8) yes
C(8) C(9) C(10) 120.3(9) yes
C(1) C(10) C(5) 114.8(9) yes
C(1) C(10) C(9) 131.3(9) yes
C(5) C(10) C(9) 113.9(10) yes
C(4) C(11) C(12) 104.9(9) yes
C(6) C(12) C(11) 105.3(9) yes
Se(1) C(13) C(14) 120.9(9) yes
Se(1) C(13) C(18) 120.2(8) yes
C(14) C(13) C(18) 118.7(10) yes
C(13) C(14) C(15) 120.3(11) yes
C(14) C(15) C(16) 120.7(11) yes
C(15) C(16) C(17) 118.9(12) yes
C(16) C(17) C(18) 121.5(12) yes
C(13) C(18) C(17) 119.8(10) yes
S(1) C(19) C(20) 123.6(8) yes
S(1) C(19) C(24) 116.6(9) yes
C(20) C(19) C(24) 119.7(10) yes
C(19) C(20) C(21) 117.4(11) yes
C(20) C(21) C(22) 121.9(13) yes
C(21) C(22) C(23) 118.7(13) yes
C(22) C(23) C(24) 119.8(13) yes
C(19) C(24) C(23) 122.4(13) yes
C(1) C(2) H(2) 118.807 yes
C(3) C(2) H(2) 118.815 yes
C(2) C(3) H(3) 120.428 yes
C(4) C(3) H(3) 120.433 yes
C(6) C(7) H(7) 120.904 yes
C(8) C(7) H(7) 120.901 yes
C(7) C(8) H(8) 117.703 yes
C(9) C(8) H(8) 117.694 yes
C(4) C(11) H(11A) 110.780 yes
C(4) C(11) H(11B) 110.780 yes
C(12) C(11) H(11A) 110.766 yes
C(12) C(11) H(11B) 110.771 yes
H(11A) C(11) H(11B) 108.856 yes
C(6) C(12) H(12A) 110.669 yes
C(6) C(12) H(12B) 110.664 yes
C(11) C(12) H(12A) 110.686 yes
C(11) C(12) H(12B) 110.680 yes
H(12A) C(12) H(12B) 108.785 yes
C(13) C(14) H(14) 119.827 yes
C(15) C(14) H(14) 119.831 yes
C(14) C(15) H(15) 119.635 yes
C(16) C(15) H(15) 119.649 yes
C(15) C(16) H(16) 120.558 yes
C(17) C(16) H(16) 120.560 yes
C(16) C(17) H(17) 119.266 yes
C(18) C(17) H(17) 119.253 yes
C(13) C(18) H(18) 120.107 yes
C(17) C(18) H(18) 120.096 yes
C(19) C(20) H(20) 121.310 yes
C(21) C(20) H(20) 121.311 yes
C(20) C(21) H(21) 119.054 yes
C(22) C(21) H(21) 119.039 yes
C(21) C(22) H(22) 120.653 yes
C(23) C(22) H(22) 120.646 yes
C(22) C(23) H(23) 120.089 yes
C(24) C(23) H(23) 120.088 yes
C(19) C(24) H(24) 118.806 yes
C(23) C(24) H(24) 118.814 yes

loop_
_geom_bond_atom_site_label_1
_geom_bond_atom_site_label_2
_geom_bond_distance
_geom_bond_publ_flag
Se(1) C(1) 1.953(10) yes
Se(1) C(13) 1.921(11) yes
S(1) C(9) 1.798(11) yes
S(1) C(19) 1.796(11) yes
C(1) C(2) 1.393(15) yes
C(1) C(10) 1.434(16) yes
C(2) C(3) 1.424(14) yes
C(3) C(4) 1.350(16) yes
C(4) C(5) 1.404(15) yes
C(4) C(11) 1.522(15) yes
C(5) C(6) 1.423(16) yes
C(5) C(10) 1.450(14) yes
C(6) C(7) 1.367(16) yes
C(6) C(12) 1.525(15) yes
C(7) C(8) 1.406(15) yes
C(8) C(9) 1.361(17) yes
C(9) C(10) 1.451(15) yes
C(11) C(12) 1.568(17) yes
C(13) C(14) 1.393(15) yes
C(13) C(18) 1.419(16) yes
C(14) C(15) 1.374(18) yes
C(15) C(16) 1.406(19) yes
C(16) C(17) 1.373(17) yes
C(17) C(18) 1.374(18) yes
C(19) C(20) 1.381(16) yes
C(19) C(24) 1.384(16) yes
C(20) C(21) 1.432(19) yes
C(21) C(22) 1.38(2) yes
C(22) C(23) 1.39(2) yes
C(23) C(24) 1.364(18) yes
C(2) H(2) 0.950 yes
C(3) H(3) 0.950 yes
C(7) H(7) 0.950 yes
C(8) H(8) 0.950 yes
C(11) H(11A) 0.990 yes
C(11) H(11B) 0.990 yes
C(12) H(12A) 0.990 yes
C(12) H(12B) 0.990 yes
C(14) H(14) 0.950 yes
C(15) H(15) 0.950 yes
C(16) H(16) 0.950 yes
C(17) H(17) 0.950 yes
C(18) H(18) 0.950 yes
C(20) H(20) 0.950 yes
C(21) H(21) 0.950 yes
C(22) H(22) 0.950 yes
C(23) H(23) 0.950 yes
C(24) H(24) 0.950 yes

loop_
_geom_contact_atom_site_label_1
_geom_contact_atom_site_label_2
_geom_contact_distance
_geom_contact_publ_flag
_geom_contact_site_symmetry_2
Se(1) S(1) 3.113(4) yes .
Se(1) C(9) 3.443(12) yes .
Se(1) C(19) 3.500(11) yes .
S(1) C(1) 3.362(11) yes .
C(1) C(4) 2.827(14) yes .
C(1) C(14) 3.597(16) yes .
C(2) C(5) 2.746(16) yes .
C(2) C(13) 3.037(14) yes .
C(3) C(10) 2.875(15) yes .
C(5) C(8) 2.732(16) yes .
C(6) C(9) 2.826(15) yes .
C(7) C(10) 2.894(17) yes .
C(8) C(19) 3.580(15) yes .
C(9) C(20) 3.102(16) yes .
C(13) C(16) 2.796(18) yes .
C(14) C(17) 2.771(18) yes .
C(15) C(18) 2.770(16) yes .
C(19) C(22) 2.796(17) yes .
C(20) C(23) 2.801(19) yes .
C(21) C(24) 2.728(20) yes .
S(1) C(7) 3.437(12) yes 1_455
C(2) C(12) 3.583(14) yes 1_455
C(6) C(8) 3.541(15) yes 3_766
C(7) S(1) 3.437(12) yes 1_655
C(7) C(8) 3.366(15) yes 3_766
C(8) C(6) 3.541(15) yes 3_766
C(8) C(7) 3.366(15) yes 3_766
C(12) C(2) 3.583(14) yes 1_655
C(14) C(17) 3.595(17) yes 1_655
C(17) C(14) 3.595(17) yes 1_455
Se(1) H(2) 2.9377 yes .
Se(1) H(14) 2.9687 yes .
Se(1) H(18) 2.9826 yes .
S(1) H(8) 2.7688 yes .
S(1) H(20) 2.9497 yes .
S(1) H(24) 2.7558 yes .
C(1) H(3) 3.3178 yes .
C(1) H(14) 3.5498 yes .
C(3) H(11A) 2.9304 yes .
C(3) H(11B) 2.9320 yes .
C(4) H(2) 3.2388 yes .
C(4) H(12A) 3.0972 yes .
C(4) H(12B) 3.1295 yes .
C(5) H(3) 3.2493 yes .
C(5) H(7) 3.2785 yes .
C(5) H(11A) 3.0260 yes .
C(5) H(11B) 3.0505 yes .
C(5) H(12A) 3.0298 yes .
C(5) H(12B) 3.0559 yes .
C(6) H(8) 3.2259 yes .
C(6) H(11A) 3.1066 yes .
C(6) H(11B) 3.1391 yes .
C(7) H(12A) 2.9534 yes .
C(7) H(12B) 2.9780 yes .
C(8) H(20) 3.1026 yes .
C(9) H(7) 3.2951 yes .
C(9) H(20) 2.6610 yes .
C(10) H(2) 3.3009 yes .
C(10) H(8) 3.2874 yes .
C(10) H(20) 3.2583 yes .
C(11) H(3) 2.8530 yes .
C(12) H(7) 2.9070 yes .
C(13) H(2) 2.5440 yes .
C(13) H(15) 3.2553 yes .
C(13) H(17) 3.2730 yes .
C(14) H(2) 3.2033 yes .
C(14) H(16) 3.2728 yes .
C(14) H(18) 3.2789 yes .
C(15) H(17) 3.2520 yes .
C(16) H(14) 3.2726 yes .
C(16) H(18) 3.2493 yes .
C(17) H(15) 3.2492 yes .
C(18) H(2) 2.8708 yes .
C(18) H(14) 3.2808 yes .
C(18) H(16) 3.2525 yes .
C(19) H(8) 3.4553 yes .
C(19) H(21) 3.2596 yes .
C(19) H(23) 3.2600 yes .
C(20) H(22) 3.3146 yes .
C(20) H(24) 3.2427 yes .
C(21) H(23) 3.2399 yes .
C(22) H(20) 3.3110 yes .
C(22) H(24) 3.2336 yes .
C(23) H(21) 3.2352 yes .
C(24) H(20) 3.2584 yes .
C(24) H(22) 3.2413 yes .
H(2) H(3) 2.3627 yes .
H(2) H(14) 3.5889 yes .
H(2) H(18) 3.0583 yes .
H(3) H(11A) 2.9869 yes .
H(3) H(11B) 2.9648 yes .
H(7) H(8) 2.3359 yes .
H(7) H(12A) 3.0326 yes .
H(7) H(12B) 3.0347 yes .
H(8) H(20) 3.2548 yes .
H(11A) H(12A) 2.7929 yes .
H(11A) H(12B) 2.2687 yes .
H(11B) H(12A) 2.2689 yes .
H(11B) H(12B) 2.7703 yes .
H(14) H(15) 2.3167 yes .
H(15) H(16) 2.3592 yes .
H(16) H(17) 2.3201 yes .
H(17) H(18) 2.3143 yes .
H(20) H(21) 2.3874 yes .
H(21) H(22) 2.3228 yes .
H(22) H(23) 2.3487 yes .
H(23) H(24) 2.2982 yes .
Se(1) H(20) 3.0065 yes 1_455
S(1) H(7) 3.2061 yes 1_455
S(1) H(8) 3.5399 yes 1_455
S(1) H(12A) 3.2607 yes 3_766
S(1) H(15) 3.1955 yes 4_454
S(1) H(16) 3.2142 yes 4_554
C(1) H(12B) 2.9973 yes 1_455
C(1) H(18) 3.0607 yes 1_655
C(2) H(11A) 2.9559 yes 1_455
C(2) H(12B) 2.9441 yes 1_455
C(2) H(18) 2.9233 yes 1_655
C(2) H(22) 3.4206 yes 2_656
C(3) H(11A) 3.1229 yes 1_455
C(3) H(12B) 3.0437 yes 1_455
C(3) H(18) 3.1088 yes 1_655
C(3) H(21) 3.1111 yes 2_756
C(4) H(12B) 3.1504 yes 1_455
C(4) H(18) 3.3666 yes 1_655
C(4) H(21) 3.5419 yes 2_756
C(5) H(12B) 3.1532 yes 1_455
C(5) H(18) 3.4753 yes 1_655
C(6) H(8) 3.3537 yes 3_766
C(7) H(7) 3.4526 yes 3_766
C(7) H(7) 3.3560 yes 3_866
C(7) H(8) 3.5541 yes 3_766
C(8) H(7) 3.3236 yes 3_766
C(8) H(12A) 3.1543 yes 3_766
C(8) H(16) 3.3308 yes 4_554
C(9) H(7) 3.5256 yes 1_455
C(9) H(7) 3.4899 yes 3_766
C(9) H(12A) 3.5419 yes 3_766
C(10) H(12B) 3.0521 yes 1_455
C(10) H(18) 3.4359 yes 1_655
C(11) H(2) 3.5125 yes 1_655
C(11) H(14) 3.2557 yes 2_756
C(11) H(21) 3.5203 yes 2_756
C(12) H(7) 3.5880 yes 3_866
C(12) H(8) 3.3587 yes 3_766
C(12) H(14) 3.4959 yes 2_756
C(12) H(15) 3.4152 yes 2_756
C(13) H(11B) 2.8580 yes 2_646
C(13) H(22) 3.4845 yes 2_656
C(14) H(11B) 2.8965 yes 2_646
C(14) H(17) 3.1683 yes 1_655
C(14) H(18) 3.3344 yes 1_655
C(15) H(8) 3.1779 yes 4_455
C(15) H(11B) 3.0938 yes 2_646
C(15) H(12A) 3.5648 yes 2_746
C(15) H(17) 3.0485 yes 1_655
C(15) H(22) 3.5262 yes 2_656
C(15) H(24) 3.5193 yes 4_555
C(16) H(8) 2.9914 yes 4_455
C(16) H(11B) 3.2123 yes 2_646
C(16) H(12A) 3.4196 yes 2_646
C(16) H(22) 3.0141 yes 2_656
C(16) H(24) 3.4946 yes 4_555
C(17) H(11B) 3.1343 yes 2_646
C(17) H(14) 3.2026 yes 1_455
C(17) H(15) 3.3192 yes 1_455
C(17) H(22) 2.7017 yes 2_656
C(18) H(11B) 2.9674 yes 2_646
C(18) H(14) 3.0983 yes 1_455
C(18) H(22) 2.9554 yes 2_656
C(19) H(16) 2.7747 yes 4_554
C(20) H(16) 3.0724 yes 4_554
C(20) H(24) 3.3312 yes 1_655
C(21) H(2) 3.5369 yes 2_646
C(21) H(3) 3.4061 yes 2_746
C(21) H(11A) 3.2203 yes 2_746
C(21) H(24) 3.1835 yes 1_655
C(22) H(2) 2.9580 yes 2_646
C(22) H(3) 3.3594 yes 2_646
C(23) H(3) 3.3896 yes 2_646
C(23) H(21) 3.3105 yes 1_455
C(23) H(23) 2.9425 yes 3_656
C(24) H(16) 3.2607 yes 4_554
C(24) H(17) 3.4474 yes 4_554
C(24) H(21) 3.1840 yes 1_455
C(24) H(23) 3.2345 yes 3_656
H(2) C(11) 3.5125 yes 1_455
H(2) C(21) 3.5369 yes 2_656
H(2) C(22) 2.9580 yes 2_656
H(2) H(11A) 2.8069 yes 1_455
H(2) H(12B) 3.4221 yes 1_455
H(2) H(18) 3.2965 yes 1_655
H(2) H(21) 3.5916 yes 2_656
H(2) H(22) 2.5440 yes 2_656
H(3) C(21) 3.4061 yes 2_756
H(3) C(22) 3.3594 yes 2_656
H(3) C(23) 3.3896 yes 2_656
H(3) H(11A) 3.1022 yes 1_455
H(3) H(12B) 3.5639 yes 1_455
H(3) H(14) 3.5906 yes 2_656
H(3) H(18) 3.5700 yes 1_655
H(3) H(21) 2.4715 yes 2_756
H(7) S(1) 3.2061 yes 1_655
H(7) C(7) 3.4526 yes 3_766
H(7) C(7) 3.3560 yes 3_866
H(7) C(8) 3.3236 yes 3_766
H(7) C(9) 3.5256 yes 1_655
H(7) C(9) 3.4899 yes 3_766
H(7) C(12) 3.5880 yes 3_866
H(7) H(7) 2.5160 yes 3_866
H(7) H(12A) 3.3396 yes 3_866
H(7) H(12B) 3.2306 yes 3_866
H(8) S(1) 3.5399 yes 1_655
H(8) C(6) 3.3537 yes 3_766
H(8) C(7) 3.5541 yes 3_766
H(8) C(12) 3.3587 yes 3_766
H(8) C(15) 3.1779 yes 4_554
H(8) C(16) 2.9914 yes 4_554
H(8) H(12A) 2.6401 yes 3_766
H(8) H(15) 2.8976 yes 4_554
H(8) H(16) 2.5445 yes 4_554
H(11A) C(2) 2.9559 yes 1_655
H(11A) C(3) 3.1229 yes 1_655
H(11A) C(21) 3.2203 yes 2_756
H(11A) H(2) 2.8069 yes 1_655
H(11A) H(3) 3.1022 yes 1_655
H(11A) H(14) 2.9714 yes 2_756
H(11A) H(21) 2.9031 yes 2_756
H(11B) C(13) 2.8580 yes 2_656
H(11B) C(14) 2.8965 yes 2_656
H(11B) C(15) 3.0938 yes 2_656
H(11B) C(16) 3.2123 yes 2_656
H(11B) C(17) 3.1343 yes 2_656
H(11B) C(18) 2.9674 yes 2_656
H(11B) H(14) 3.3562 yes 2_656
H(11B) H(14) 2.9631 yes 2_756
H(11B) H(18) 3.4749 yes 2_656
H(12A) S(1) 3.2607 yes 3_766
H(12A) C(8) 3.1543 yes 3_766
H(12A) C(9) 3.5419 yes 3_766
H(12A) C(15) 3.5648 yes 2_756
H(12A) C(16) 3.4196 yes 2_656
H(12A) H(7) 3.3396 yes 3_866
H(12A) H(8) 2.6401 yes 3_766
H(12A) H(14) 3.3672 yes 2_756
H(12A) H(15) 2.8033 yes 2_756
H(12A) H(16) 3.4640 yes 2_656
H(12B) C(1) 2.9973 yes 1_655
H(12B) C(2) 2.9441 yes 1_655
H(12B) C(3) 3.0437 yes 1_655
H(12B) C(4) 3.1504 yes 1_655
H(12B) C(5) 3.1532 yes 1_655
H(12B) C(10) 3.0521 yes 1_655
H(12B) H(2) 3.4221 yes 1_655
H(12B) H(3) 3.5639 yes 1_655
H(12B) H(7) 3.2306 yes 3_866
H(12B) H(14) 3.3079 yes 2_756
H(12B) H(15) 3.2189 yes 2_756
H(14) C(11) 3.2557 yes 2_746
H(14) C(12) 3.4959 yes 2_746
H(14) C(17) 3.2026 yes 1_655
H(14) C(18) 3.0983 yes 1_655
H(14) H(3) 3.5906 yes 2_646
H(14) H(11A) 2.9714 yes 2_746
H(14) H(11B) 3.3562 yes 2_646
H(14) H(11B) 2.9631 yes 2_746
H(14) H(12A) 3.3672 yes 2_746
H(14) H(12B) 3.3079 yes 2_746
H(14) H(17) 3.0290 yes 1_655
H(14) H(18) 2.8518 yes 1_655
H(15) S(1) 3.1955 yes 4_555
H(15) C(12) 3.4152 yes 2_746
H(15) C(17) 3.3192 yes 1_655
H(15) H(8) 2.8976 yes 4_455
H(15) H(12A) 2.8033 yes 2_746
H(15) H(12B) 3.2189 yes 2_746
H(15) H(17) 2.7782 yes 1_655
H(15) H(24) 3.1008 yes 4_555
H(16) S(1) 3.2142 yes 4_455
H(16) C(8) 3.3308 yes 4_455
H(16) C(19) 2.7747 yes 4_455
H(16) C(20) 3.0724 yes 4_455
H(16) C(24) 3.2607 yes 4_455
H(16) H(8) 2.5445 yes 4_455
H(16) H(12A) 3.4640 yes 2_646
H(16) H(20) 3.3399 yes 4_455
H(16) H(22) 3.4020 yes 2_656
H(16) H(24) 3.0710 yes 4_555
H(17) C(14) 3.1683 yes 1_455
H(17) C(15) 3.0485 yes 1_455
H(17) C(24) 3.4474 yes 4_455
H(17) H(14) 3.0290 yes 1_455
H(17) H(15) 2.7782 yes 1_455
H(17) H(22) 2.9310 yes 2_656
H(17) H(23) 3.0648 yes 2_556
H(17) H(24) 3.2755 yes 4_455
H(18) C(1) 3.0607 yes 1_455
H(18) C(2) 2.9233 yes 1_455
H(18) C(3) 3.1088 yes 1_455
H(18) C(4) 3.3666 yes 1_455
H(18) C(5) 3.4753 yes 1_455
H(18) C(10) 3.4359 yes 1_455
H(18) C(14) 3.3344 yes 1_455
H(18) H(2) 3.2965 yes 1_455
H(18) H(3) 3.5700 yes 1_455
H(18) H(11B) 3.4749 yes 2_646
H(18) H(14) 2.8518 yes 1_455
H(18) H(22) 3.3161 yes 2_656
H(20) Se(1) 3.0065 yes 1_655
H(20) H(16) 3.3399 yes 4_554
H(20) H(24) 3.2921 yes 1_655
H(21) C(3) 3.1111 yes 2_746
H(21) C(4) 3.5419 yes 2_746
H(21) C(11) 3.5203 yes 2_746
H(21) C(23) 3.3105 yes 1_655
H(21) C(24) 3.1840 yes 1_655
H(21) H(2) 3.5916 yes 2_646
H(21) H(3) 2.4715 yes 2_746
H(21) H(11A) 2.9031 yes 2_746
H(21) H(23) 3.2510 yes 1_655
H(21) H(24) 2.9947 yes 1_655
H(22) C(2) 3.4206 yes 2_646
H(22) C(13) 3.4845 yes 2_646
H(22) C(15) 3.5262 yes 2_646
H(22) C(16) 3.0141 yes 2_646
H(22) C(17) 2.7017 yes 2_646
H(22) C(18) 2.9554 yes 2_646
H(22) H(2) 2.5440 yes 2_646
H(22) H(16) 3.4020 yes 2_646
H(22) H(17) 2.9310 yes 2_646
H(22) H(18) 3.3161 yes 2_646
H(23) C(23) 2.9425 yes 3_656
H(23) C(24) 3.2345 yes 3_656
H(23) H(17) 3.0648 yes 2_546
H(23) H(21) 3.2510 yes 1_455
H(23) H(23) 2.3589 yes 3_656
H(23) H(24) 2.9368 yes 3_656
H(24) C(15) 3.5193 yes 4_454
H(24) C(16) 3.4946 yes 4_454
H(24) C(20) 3.3312 yes 1_455
H(24) C(21) 3.1835 yes 1_455
H(24) H(15) 3.1008 yes 4_454
H(24) H(16) 3.0710 yes 4_454
H(24) H(17) 3.2755 yes 4_554
H(24) H(20) 3.2921 yes 1_455
H(24) H(21) 2.9947 yes 1_455
H(24) H(23) 2.9368 yes 3_656

loop_
_geom_torsion_atom_site_label_1
_geom_torsion_atom_site_label_2
_geom_torsion_atom_site_label_3
_geom_torsion_atom_site_label_4
_geom_torsion
_geom_torsion_publ_flag
C(1) Se(1) C(13) C(14) -82.1(7) no
C(1) Se(1) C(13) C(18) 102.6(7) no
C(13) Se(1) C(1) C(2) -23.7(7) no
C(13) Se(1) C(1) C(10) 156.3(7) no
C(9) S(1) C(19) C(20) 5.4(10) no
C(19) S(1) C(9) C(8) 87.3(8) no
C(19) S(1) C(9) C(10) -100.4(8) no
Se(1) C(1) C(10) C(9) 5.7(14) no
C(2) C(1) C(10) C(5) 7.2(13) no
C(10) C(1) C(2) C(3) -4.3(14) no
C(1) C(2) C(3) C(4) -0.1(14) no
C(2) C(3) C(4) C(5) 0.9(14) no
C(3) C(4) C(5) C(10) 2.7(15) no
C(5) C(4) C(11) C(12) 2.0(10) no
C(11) C(4) C(5) C(6) -0.7(11) no
C(4) C(5) C(6) C(12) -0.9(11) no
C(4) C(5) C(10) C(1) -6.6(14) no
C(6) C(5) C(10) C(9) -3.7(14) no
C(10) C(5) C(6) C(7) 1.5(15) no
C(5) C(6) C(7) C(8) 0.7(15) no
C(5) C(6) C(12) C(11) 2.1(10) no
C(6) C(7) C(8) C(9) -0.4(16) no
C(7) C(8) C(9) C(10) -2.0(16) no
S(1) C(9) C(10) C(1) 13.2(15) no
C(8) C(9) C(10) C(5) 3.8(13) no
C(4) C(11) C(12) C(6) -2.4(10) no
C(14) C(13) C(18) C(17) 1.5(14) no
C(18) C(13) C(14) C(15) -3.0(14) no
C(13) C(14) C(15) C(16) 2.7(16) no
C(14) C(15) C(16) C(17) -0.8(17) no
C(15) C(16) C(17) C(18) -0.7(17) no
C(16) C(17) C(18) C(13) 0.3(16) no
C(20) C(19) C(24) C(23) -1.8(19) no
C(24) C(19) C(20) C(21) 1.8(18) no
C(19) C(20) C(21) C(22) -2(2) no
C(20) C(21) C(22) C(23) 2(2) no
C(21) C(22) C(23) C(24) -2(2) no
C(22) C(23) C(24) C(19) 2(2) no
